data_7237202
loop_
_publ_author_name
'Frentzel-Beyme, Louis'
'Klo\&s, Marvin'
'Pallach, Roman'
'Salamon, Soma'
'Moldenhauer, Henning'
'Landers, Joachim'
'Wende, Heiko'
'Debus, J\"org'
'Henke, Sebastian'

_publ_section_title
;
 Porous purple glass -- a cobalt imidazolate glass with accessible
 porosity from a meltable cobalt imidazolate framework
;
_journal_issue 3
_journal_name_full 'Journal of Materials Chemistry A'
_journal_page_first 985
_journal_paper_doi 10.1039/C8TA08016J
_journal_volume 7
_journal_year 2019
_chemical_formula_moiety 'C7.50 H9.50 Co N4.50 O0.50'
_chemical_formula_sum 'C7.5 H9.5 Co N4.5 O0.5'
_chemical_formula_weight 229.63
_chemical_name_systematic ZIF-4-Co
_space_group_crystal_system orthorhombic
_space_group_IT_number 61
_space_group_name_Hall '-P 2ac 2ab'
_space_group_name_H-M_alt 'P b c a'
_atom_sites_solution_hydrogens geom
_audit_creation_date 2018-06-15
_audit_creation_method
;
Olex2 1.2
(compiled 2018.05.29 svn.r3510 for OlexSys, GUI svn.r5506)
;
_audit_update_record
;
2018-06-16 deposited with the CCDC.
2019-01-03 downloaded from the CCDC.
;
_cell_angle_alpha 90
_cell_angle_beta 90
_cell_angle_gamma 90
_cell_formula_units_Z 16
_cell_length_a 14.7957(5)
_cell_length_b 15.5641(5)
_cell_length_c 18.4453(6)
_cell_measurement_reflns_used 5675
_cell_measurement_temperature 100(2)
_cell_measurement_theta_max 28.9480
_cell_measurement_theta_min 2.8540
_cell_volume 4247.6(2)
_computing_cell_refinement 'CrysAlisPro 1.171.38.43 (Rigaku OD, 2015)'
_computing_data_collection 'CrysAlisPro 1.171.38.43 (Rigaku OD, 2015)'
_computing_data_reduction 'CrysAlisPro 1.171.38.43 (Rigaku OD, 2015)'
_computing_molecular_graphics 'Olex2 (Dolomanov et al., 2009)'
_computing_publication_material 'Olex2 (Dolomanov et al., 2009)'
_computing_structure_refinement 'ShelXL (Sheldrick, 2015)'
_diffrn_ambient_environment N~2~
_diffrn_ambient_temperature 100(2)
_diffrn_detector 'CCD plate'
_diffrn_detector_area_resol_mean 16.0560
_diffrn_detector_type Sapphire3
_diffrn_measured_fraction_theta_full 0.999
_diffrn_measured_fraction_theta_max 0.946
_diffrn_measurement_details
;
List of Runs (angles in degrees, time in seconds):

  # Type    Start    End  Width  t~exp~   \w     \q     \k     \f   Frames
#--------------------------------------------------------------------------
  1  \w     -7.00  24.00   1.00    5.00    --  -27.51 -99.00  30.00   31
  2  \w     -2.00  90.00   1.00    5.00    --   26.41  57.00  90.00   92
  3  \w     47.00 106.00   1.00    5.00    --   26.41  77.00 -30.00   59
  4  \w     41.00 106.00   1.00    5.00    --   26.41 179.00 -90.00   65
;
_diffrn_measurement_device 'four-circle diffractometer'
_diffrn_measurement_device_type 'Xcalibur, Sapphire3'
_diffrn_measurement_method '\w scans'
_diffrn_orient_matrix_type 'CrysAlisPro convention (1999,Acta A55,543-557)'
_diffrn_orient_matrix_UB_11 0.0416494000
_diffrn_orient_matrix_UB_12 -0.0056982000
_diffrn_orient_matrix_UB_13 -0.0184841000
_diffrn_orient_matrix_UB_21 -0.0237887000
_diffrn_orient_matrix_UB_22 -0.0082453000
_diffrn_orient_matrix_UB_23 -0.0326342000
_diffrn_orient_matrix_UB_31 0.0009480000
_diffrn_orient_matrix_UB_32 0.0444344000
_diffrn_orient_matrix_UB_33 -0.0084515000
_diffrn_radiation_monochromator graphite
_diffrn_radiation_probe x-ray
_diffrn_radiation_type MoK\a
_diffrn_radiation_wavelength 0.71073
_diffrn_reflns_av_R_equivalents 0.0227
_diffrn_reflns_av_unetI/netI 0.0239
_diffrn_reflns_Laue_measured_fraction_full 0.999
_diffrn_reflns_Laue_measured_fraction_max 0.946
_diffrn_reflns_limit_h_max 14
_diffrn_reflns_limit_h_min -19
_diffrn_reflns_limit_k_max 20
_diffrn_reflns_limit_k_min -20
_diffrn_reflns_limit_l_max 24
_diffrn_reflns_limit_l_min -13
_diffrn_reflns_number 16292
_diffrn_reflns_point_group_measured_fraction_full 0.999
_diffrn_reflns_point_group_measured_fraction_max 0.946
_diffrn_reflns_theta_full 25.242
_diffrn_reflns_theta_max 28.480
_diffrn_reflns_theta_min 2.602
_diffrn_source 'fine-focus sealed X-ray tube'
_diffrn_source_type 'Enhance (Mo) X-ray Source'
_exptl_absorpt_coefficient_mu 1.585
_exptl_absorpt_correction_T_max 0.973
_exptl_absorpt_correction_T_min 0.950
_exptl_absorpt_correction_type analytical
_exptl_absorpt_process_details
;
CrysAlisPro 1.171.38.43 (Rigaku Oxford Diffraction, 2015)
Analytical numeric absorption correction using a multifaceted crystal
			model based on expressions derived by R.C. Clark & J.S. Reid.
(Clark, R. C. & Reid, J. S. (1995). Acta Cryst. A51, 887-897)
Empirical absorption correction using spherical harmonics,
 implemented in SCALE3 ABSPACK scaling algorithm.
;
_exptl_crystal_colour 'dark violet'
_exptl_crystal_colour_modifier dark
_exptl_crystal_colour_primary violet
_exptl_crystal_density_diffrn 1.436
_exptl_crystal_description prism
_exptl_crystal_F_000 1872
_exptl_crystal_recrystallization_method 'solvothermal synthesis'
_exptl_crystal_size_max 0.819
_exptl_crystal_size_mid 0.576
_exptl_crystal_size_min 0.34
_refine_diff_density_max 1.215
_refine_diff_density_min -1.072
_refine_diff_density_rms 0.090
_refine_ls_extinction_method none
_refine_ls_goodness_of_fit_ref 1.044
_refine_ls_hydrogen_treatment constr
_refine_ls_matrix_type full
_refine_ls_number_parameters 246
_refine_ls_number_reflns 5088
_refine_ls_number_restraints 12
_refine_ls_restrained_S_all 1.042
_refine_ls_R_factor_all 0.0532
_refine_ls_R_factor_gt 0.0415
_refine_ls_shift/su_max 0.000
_refine_ls_shift/su_mean 0.000
_refine_ls_structure_factor_coef Fsqd
_refine_ls_weighting_details 'w=1/[\s^2^(Fo^2^)+(0.0569P)^2^+8.6382P] where P=(Fo^2^+2Fc^2^)/3'
_refine_ls_weighting_scheme calc
_refine_ls_wR_factor_gt 0.1105
_refine_ls_wR_factor_ref 0.1220
_reflns_Friedel_coverage 0.000
_reflns_number_gt 4240
_reflns_number_total 5088
_reflns_threshold_expression 'I > 2\s(I)'
_cod_data_source_file c8ta08016j2.cif
_cod_data_source_block ZIF-4-Co
_cod_original_formula_sum 'C7.50 H9.50 Co N4.50 O0.50'
_cod_database_code 7237202
_shelx_shelxl_version_number 2018/3
_chemical_oxdiff_formula 'Co C6 N4 H6'
_shelx_space_group_comment
;
The symmetry employed for this shelxl refinement is uniquely defined
by the following loop, which should always be used as a source of
symmetry information in preference to the above space-group names.
They are only intended as comments.
;
_shelx_estimated_absorpt_t_max 0.615
_shelx_estimated_absorpt_t_min 0.357
_reflns_odcompleteness_completeness 99.81
_reflns_odcompleteness_iscentric 1
_reflns_odcompleteness_theta 26.32
_olex2_refinement_description
;
1. Fixed Uiso
 At 1.2 times of:
  All C(H) groups
 At 1.5 times of:
  All C(H,H,H) groups
2. Uiso/Uaniso restraints and constraints
Uanis(C22A) \\sim Ueq, Uanis(C23A) \\sim Ueq: with sigma of 0.1 and sigma for
terminal atoms of 0.2
3.a Aromatic/amide H refined with riding coordinates:
 C11(H11), C12(H12), C13(H13), C21(H21), C22A(H22A), C23A(H23A), C31(H31),
 C32(H32), C33(H33), C41(H41), C42(H42), C43(H43), C01(H01)
3.b Idealised Me refined as rotating group:
 C02(H02A,H02B,H02C), C03(H03A,H03B,H03C)
;
_olex2_submission_special_instructions 'No special instructions were received'
_oxdiff_exptl_absorpt_empirical_details
;
Empirical correction (ABSPACK) includes:
- Absorption correction using spherical harmonics
- Frame scaling
;
_oxdiff_exptl_absorpt_empirical_full_max 1.252
_oxdiff_exptl_absorpt_empirical_full_min 0.909

loop_
_space_group_symop_operation_xyz
'x, y, z'
'-x+1/2, -y, z+1/2'
'-x, y+1/2, -z+1/2'
'x+1/2, -y+1/2, -z'
'-x, -y, -z'
'x-1/2, y, -z-1/2'
'x, -y-1/2, z-1/2'
'-x-1/2, y-1/2, z'

loop_
_atom_site_label
_atom_site_type_symbol
_atom_site_fract_x
_atom_site_fract_y
_atom_site_fract_z
_atom_site_U_iso_or_equiv
_atom_site_adp_type
_atom_site_occupancy
_atom_site_site_symmetry_order
_atom_site_calc_flag
_atom_site_refinement_flags_posn
_atom_site_refinement_flags_adp
Co1 Co 0.52781(3) 0.35185(2) 0.31881(2) 0.02061(11) Uani 1 1 d . .
Co2 Co 0.21464(3) 0.14060(2) 0.39593(2) 0.02037(11) Uani 1 1 d . .
N11 N 0.46493(16) 0.24672(15) 0.35412(12) 0.0234(5) Uani 1 1 d . .
N12 N 0.34461(16) 0.16577(15) 0.38123(12) 0.0232(5) Uani 1 1 d . .
N21 N 0.61306(18) 0.38710(16) 0.39565(12) 0.0260(5) Uani 1 1 d . .
N22 N 0.68568(17) 0.38776(15) 0.50210(13) 0.0246(5) Uani 1 1 d . .
N31 N 0.43428(17) 0.44244(15) 0.30612(13) 0.0248(5) Uani 1 1 d . .
N32 N 0.33606(16) 0.54576(15) 0.33637(13) 0.0243(5) Uani 1 1 d . .
N41 N 0.58512(16) 0.32680(15) 0.22408(12) 0.0227(5) Uani 1 1 d . .
N42 N 0.65074(16) 0.24633(14) 0.13833(12) 0.0222(5) Uani 1 1 d . .
C11 C 0.37482(19) 0.24147(17) 0.35773(14) 0.0233(5) Uani 1 1 d . .
H11 H 0.335897 0.287508 0.344720 0.028 Uiso 1 1 calc R .
C12 C 0.4955(2) 0.16804(19) 0.37823(16) 0.0270(6) Uani 1 1 d . .
H12 H 0.557002 0.151197 0.382508 0.032 Uiso 1 1 calc R .
C13 C 0.4225(2) 0.11869(19) 0.39482(16) 0.0281(6) Uani 1 1 d . .
H13 H 0.424409 0.061497 0.412739 0.034 Uiso 1 1 calc R .
C21 C 0.62371(19) 0.35049(17) 0.46036(14) 0.0223(5) Uani 1 1 d . .
H21 H 0.589860 0.301802 0.475455 0.027 Uiso 1 1 calc R .
C22A C 0.6710(3) 0.4565(3) 0.39758(18) 0.0480(10) Uani 1 1 d . U
H22A H 0.678425 0.497703 0.360044 0.058 Uiso 1 1 calc R .
C23A C 0.7158(3) 0.4564(2) 0.46192(18) 0.0439(9) Uani 1 1 d . U
H23A H 0.760283 0.496808 0.476602 0.053 Uiso 1 1 calc R .
C31 C 0.40002(19) 0.49154(17) 0.35872(14) 0.0237(5) Uani 1 1 d . .
H31 H 0.419475 0.488147 0.407713 0.028 Uiso 1 1 calc R .
C32 C 0.3899(2) 0.46831(19) 0.24462(16) 0.0330(7) Uani 1 1 d . .
H32 H 0.399269 0.446003 0.197276 0.040 Uiso 1 1 calc R .
C33 C 0.3304(2) 0.53102(19) 0.26265(16) 0.0326(7) Uani 1 1 d . .
H33 H 0.291309 0.560046 0.229964 0.039 Uiso 1 1 calc R .
C41 C 0.60807(19) 0.24790(17) 0.20233(15) 0.0228(5) Uani 1 1 d . .
H41 H 0.595311 0.197627 0.229691 0.027 Uiso 1 1 calc R .
C42 C 0.6162(2) 0.38018(19) 0.17017(17) 0.0325(7) Uani 1 1 d . .
H42 H 0.611473 0.441049 0.169778 0.039 Uiso 1 1 calc R .
C43 C 0.6547(2) 0.3312(2) 0.11751(17) 0.0331(7) Uani 1 1 d . .
H43 H 0.680197 0.352149 0.073649 0.040 Uiso 1 1 calc R .
O01 O 0.7160(2) 0.3511(2) -0.0777(3) 0.0839(13) Uani 1 1 d . .
N01 N 0.8373(2) 0.2658(3) -0.09901(17) 0.0526(9) Uani 1 1 d . .
C01 C 0.7840(3) 0.3120(3) -0.0577(3) 0.0593(11) Uani 1 1 d . .
H01 H 0.799130 0.315625 -0.007722 0.071 Uiso 1 1 calc R .
C02 C 0.8113(5) 0.2516(5) -0.1734(3) 0.104(2) Uani 1 1 d . .
H02A H 0.797276 0.190607 -0.180552 0.155 Uiso 1 1 calc GR .
H02B H 0.861113 0.268170 -0.205492 0.155 Uiso 1 1 calc GR .
H02C H 0.757833 0.286222 -0.184704 0.155 Uiso 1 1 calc GR .
C03 C 0.9119(3) 0.2159(4) -0.0714(2) 0.0672(14) Uani 1 1 d . .
H03A H 0.923773 0.232226 -0.020991 0.101 Uiso 1 1 calc GR .
H03B H 0.965821 0.227016 -0.100807 0.101 Uiso 1 1 calc GR .
H03C H 0.896739 0.154709 -0.073708 0.101 Uiso 1 1 calc GR .

loop_
_atom_site_aniso_label
_atom_site_aniso_U_11
_atom_site_aniso_U_22
_atom_site_aniso_U_33
_atom_site_aniso_U_23
_atom_site_aniso_U_13
_atom_site_aniso_U_12
Co1 0.0242(2) 0.01790(19) 0.01968(19) -0.00083(13) 0.00470(14) 0.00061(14)
Co2 0.0225(2) 0.01738(18) 0.02128(19) 0.00250(13) -0.00236(13) -0.00283(13)
N11 0.0248(12) 0.0212(11) 0.0242(11) 0.0012(9) 0.0046(9) -0.0011(9)
N12 0.0246(12) 0.0216(11) 0.0233(11) 0.0027(9) -0.0005(9) -0.0030(9)
N21 0.0313(13) 0.0248(12) 0.0220(11) 0.0018(9) 0.0029(10) -0.0041(10)
N22 0.0288(12) 0.0205(11) 0.0245(11) 0.0027(9) 0.0040(10) -0.0002(10)
N31 0.0297(13) 0.0203(11) 0.0243(11) -0.0019(9) 0.0025(9) 0.0011(10)
N32 0.0277(12) 0.0196(11) 0.0256(11) -0.0017(9) -0.0008(9) 0.0011(9)
N41 0.0279(12) 0.0191(10) 0.0213(11) 0.0006(9) 0.0060(9) 0.0007(9)
N42 0.0256(11) 0.0200(11) 0.0211(11) 0.0003(9) 0.0035(9) -0.0013(9)
C11 0.0263(14) 0.0216(13) 0.0221(12) 0.0005(10) 0.0020(10) 0.0011(11)
C12 0.0254(14) 0.0230(13) 0.0326(14) -0.0012(11) 0.0021(12) 0.0020(11)
C13 0.0306(15) 0.0204(13) 0.0332(15) 0.0017(11) 0.0007(12) 0.0005(11)
C21 0.0252(13) 0.0194(12) 0.0224(12) 0.0026(10) 0.0045(11) 0.0004(10)
C22A 0.066(3) 0.048(2) 0.0308(17) 0.0155(15) -0.0055(16) -0.0292(19)
C23A 0.057(2) 0.0407(19) 0.0337(17) 0.0101(14) -0.0066(15) -0.0253(17)
C31 0.0271(14) 0.0225(13) 0.0215(12) 0.0004(10) 0.0007(11) 0.0047(11)
C32 0.0502(19) 0.0262(14) 0.0227(13) -0.0054(11) -0.0041(13) 0.0060(14)
C33 0.0422(18) 0.0271(14) 0.0285(15) -0.0033(12) -0.0135(13) 0.0061(13)
C41 0.0268(13) 0.0187(12) 0.0229(12) 0.0000(10) 0.0044(10) -0.0006(11)
C42 0.0444(18) 0.0211(13) 0.0319(15) 0.0058(11) 0.0125(14) 0.0060(13)
C43 0.0457(19) 0.0248(14) 0.0287(14) 0.0064(12) 0.0163(13) 0.0027(13)
O01 0.0388(17) 0.0404(17) 0.173(4) -0.011(2) -0.012(2) -0.0026(13)
N01 0.053(2) 0.071(2) 0.0341(16) -0.0021(15) 0.0039(14) 0.0172(18)
C01 0.045(2) 0.060(3) 0.073(3) -0.012(2) 0.009(2) -0.012(2)
C02 0.148(6) 0.104(5) 0.059(3) -0.017(3) -0.034(4) 0.048(5)
C03 0.045(2) 0.106(4) 0.050(2) 0.015(3) 0.0051(19) 0.023(3)

loop_
_atom_type_symbol
_atom_type_description
_atom_type_scat_dispersion_real
_atom_type_scat_dispersion_imag
_atom_type_scat_source
C C 0.0033 0.0016 'International Tables Vol C Tables 4.2.6.8 and 6.1.1.4'
H H 0.0000 0.0000 'International Tables Vol C Tables 4.2.6.8 and 6.1.1.4'
Co Co 0.3494 0.9721 'International Tables Vol C Tables 4.2.6.8 and 6.1.1.4'
N N 0.0061 0.0033 'International Tables Vol C Tables 4.2.6.8 and 6.1.1.4'
O O 0.0106 0.0060 'International Tables Vol C Tables 4.2.6.8 and 6.1.1.4'

loop_
_exptl_crystal_face_index_h
_exptl_crystal_face_index_k
_exptl_crystal_face_index_l
_exptl_crystal_face_perp_dist
-1 19 -14 0.3873
-13 12 14 0.3715
-11 -11 18 0.2279
-8 1 -24 0.2886
5 -13 20 0.2449
-5 -3 25 0.2669
5 -21 2 0.4181
-14 -12 13 0.2321
-18 0 13 0.2517
-16 -8 13 0.2117
-20 -1 -6 0.2247
-20 -7 -4 0.1986
20 1 6 0.1115
-11 18 3 0.3687
-7 20 -8 0.3856
-4 0 -26 0.2719
1 22 0 0.3404
-14 -3 19 0.2317
13 -3 -20 0.2230
12 -11 -17 0.2444
5 -1 -25 0.2552
5 -12 -21 0.2701
-13 -2 -20 0.2427
-13 -10 -17 0.2369
-16 -2 -16 0.2279
-16 -9 -13 0.2218
10 -10 19 0.1951
16 1 16 0.1515
14 -8 16 0.1606

loop_
_geom_angle_atom_site_label_1
_geom_angle_atom_site_label_2
_geom_angle_atom_site_label_3
_geom_angle
_geom_angle_site_symmetry_1
_geom_angle_site_symmetry_3
N21 Co1 N11 106.97(10) . .
N21 Co1 N31 109.38(10) . .
N21 Co1 N41 114.47(10) . .
N31 Co1 N11 107.20(10) . .
N41 Co1 N11 109.07(9) . .
N41 Co1 N31 109.48(10) . .
N12 Co2 N32 115.96(10) . 8_655
N12 Co2 N42 104.65(10) . 6_556
N22 Co2 N12 112.60(10) 4_456 .
N22 Co2 N32 106.15(10) 4_456 8_655
N22 Co2 N42 112.41(10) 4_456 6_556
N32 Co2 N42 104.96(10) 8_655 6_556
C11 N11 Co1 122.15(19) . .
C11 N11 C12 104.9(2) . .
C12 N11 Co1 133.0(2) . .
C11 N12 Co2 123.0(2) . .
C11 N12 C13 104.3(2) . .
C13 N12 Co2 132.56(19) . .
C21 N21 Co1 126.9(2) . .
C21 N21 C22A 103.8(2) . .
C22A N21 Co1 129.3(2) . .
C21 N22 Co2 127.01(19) . 4_556
C21 N22 C23A 104.5(2) . .
C23A N22 Co2 128.0(2) . 4_556
C31 N31 Co1 125.76(19) . .
C31 N31 C32 104.6(2) . .
C32 N31 Co1 129.68(19) . .
C31 N32 Co2 124.55(19) . 8_665
C31 N32 C33 104.0(2) . .
C33 N32 Co2 130.1(2) . 8_665
C41 N41 Co1 123.69(18) . .
C41 N41 C42 104.7(2) . .
C42 N41 Co1 131.5(2) . .
C41 N42 Co2 121.09(18) . 6_656
C41 N42 C43 104.4(2) . .
C43 N42 Co2 132.93(19) . 6_656
N12 C11 N11 113.9(3) . .
C13 C12 N11 108.2(3) . .
C12 C13 N12 108.7(3) . .
N22 C21 N21 114.4(2) . .
C23A C22A N21 108.9(3) . .
C22A C23A N22 108.3(3) . .
N32 C31 N31 114.0(2) . .
C33 C32 N31 108.6(3) . .
C32 C33 N32 108.8(3) . .
N41 C41 N42 113.7(2) . .
C43 C42 N41 108.6(3) . .
C42 C43 N42 108.7(3) . .
C01 N01 C02 118.4(4) . .
C01 N01 C03 123.4(4) . .
C03 N01 C02 117.2(4) . .
O01 C01 N01 126.0(5) . .

loop_
_geom_bond_atom_site_label_1
_geom_bond_atom_site_label_2
_geom_bond_distance
_geom_bond_site_symmetry_2
Co1 N11 1.992(2) .
Co1 N21 1.975(2) .
Co1 N31 1.989(2) .
Co1 N41 1.981(2) .
Co2 N12 1.981(2) .
Co2 N22 1.979(2) 4_456
Co2 N32 1.987(2) 8_655
Co2 N42 2.000(2) 6_556
N11 C11 1.337(4) .
N11 C12 1.379(4) .
N12 C11 1.333(3) .
N12 C13 1.388(4) .
N21 C21 1.332(3) .
N21 C22A 1.380(4) .
N22 C21 1.330(4) .
N22 C23A 1.374(4) .
N31 C31 1.335(3) .
N31 C32 1.371(4) .
N32 C31 1.333(3) .
N32 C33 1.382(4) .
N41 C41 1.336(3) .
N41 C42 1.375(4) .
N42 C41 1.339(3) .
N42 C43 1.377(4) .
C12 C13 1.361(4) .
C22A C23A 1.359(5) .
C32 C33 1.355(4) .
C42 C43 1.360(4) .
O01 C01 1.233(6) .
N01 C01 1.312(5) .
N01 C02 1.442(6) .
N01 C03 1.441(5) .

loop_
_exptl_oxdiff_crystal_face_indexfrac_h
_exptl_oxdiff_crystal_face_indexfrac_k
_exptl_oxdiff_crystal_face_indexfrac_l
_exptl_oxdiff_crystal_face_x
_exptl_oxdiff_crystal_face_y
_exptl_oxdiff_crystal_face_z
-0.7330 18.6117 -13.7516 0.1176 0.3128 0.9425
-13.0256 11.9844 13.9435 -0.8685 -0.2440 0.4023
-11.0466 -11.0851 18.0134 -0.7299 -0.2337 -0.6553
-8.1527 0.9434 -23.9746 0.0982 0.9686 0.2368
5.0861 -13.0056 20.0183 -0.0841 -0.6670 -0.7423
-4.9535 -3.0191 24.9793 -0.6508 -0.6724 -0.3500
5.0004 -21.0477 2.0660 0.2900 -0.0128 -0.9480
-14.0920 -12.1083 13.0225 -0.7586 0.0101 -0.6614
-18.0972 -0.0863 12.9834 -0.9932 0.0075 -0.1307
-16.0991 -8.1045 13.0095 -0.8648 0.0252 -0.4853
-20.1870 -1.1145 -5.9905 -0.7237 0.6849 -0.0180
-19.5721 -6.6768 -4.1905 -0.6997 0.6574 -0.2798
20.2611 0.8374 6.0511 0.7272 -0.6864 0.0053
-11.0371 18.0086 2.9374 -0.6166 0.0182 0.7649
-6.8185 19.7096 -7.6743 -0.2544 0.2501 0.9342
-3.5898 -0.3877 -25.6219 0.3263 0.9247 0.1959
1.3787 21.9047 -0.0763 -0.0660 -0.2109 0.9753
-14.0490 -3.0714 18.9861 -0.9186 -0.2601 -0.3103
13.0235 -2.9563 -19.9654 0.9283 0.3661 0.0497
12.0085 -10.9883 -16.9431 0.8759 0.3579 -0.3337
4.9444 -0.9953 -24.9663 0.6731 0.7053 0.1715
4.9345 -12.0321 -20.9354 0.6611 0.6650 -0.3530
-13.1850 -2.0911 -19.9700 -0.1681 0.9826 0.0634
-13.1919 -10.1177 -16.9476 -0.1785 0.9503 -0.3188
-16.1943 -2.1041 -15.9750 -0.3672 0.9239 0.0262
-16.1990 -9.1272 -12.9559 -0.3832 0.8834 -0.3114
10.1297 -9.9689 19.0100 0.1273 -0.7792 -0.5940
16.1921 1.1005 15.9782 0.3728 -0.9157 -0.0708
14.1554 -7.9426 16.0073 0.3389 -0.7936 -0.4748
